data_9013284
loop_
_publ_author_name
'Zanazzi, P. F.'
'Nestola, F.'
'Nazzareni, S.'
'Comodi, P.'

_publ_section_title
;
 Pyroxmangite: A high pressure single-crystal study
 Pressure = 1.24 GPa
;
_journal_name_full 'American Mineralogist'
_journal_page_first 1921
_journal_page_last 1928
_journal_paper_doi 10.2138/am.2008.2963
_journal_volume 93
_journal_year 2008
_chemical_compound_source 'Yokone-Yama, Awano Town, Tochigi Prefecture, Japan'
_chemical_formula_sum 'Fe0.015 Mg0.58 Mn6.405 O21 Si7'
_chemical_name_mineral Pyroxmangite
_space_group_IT_number 2
_symmetry_space_group_name_Hall '-P 1 (1/2*x+1/2*y,1/2*x-1/2*y,-z)'
_symmetry_space_group_name_H-M 'C -1'
_cell_angle_alpha 112.0
_cell_angle_beta 103.4
_cell_angle_gamma 83.0
_cell_length_a 9.62
_cell_length_b 10.41
_cell_length_c 17.29
_cell_formula_units_Z 4
_cell_volume 1560.527
_database_code_amcsd 0004771
_diffrn_ambient_pressure 1.24e+06
_exptl_crystal_density_diffrn 3.828
_cod_original_formula_sum 'Mn6.405 Fe.015 Mg.58 Si7 O21'
_cod_database_code 9013284

loop_
_space_group_symop_operation_xyz
x,y,z
1/2+x,1/2+y,z
-x,-y,-z
1/2-x,1/2-y,-z

loop_
_atom_site_label
_atom_site_fract_x
_atom_site_fract_y
_atom_site_fract_z
_atom_site_occupancy
_atom_site_U_iso_or_equiv
MnM1 -0.00060 0.04250 0.10530 0.98500 0.00970
FeM1 -0.00060 0.04250 0.10530 0.01500 0.00970
MnM2 -0.00030 0.16670 0.31180 0.89900 0.01060
MgM2 -0.00030 0.16670 0.31180 0.10100 0.01060
MnM3 -0.00110 0.06640 0.60480 0.91700 0.01150
MgM3 -0.00110 0.06640 0.60480 0.08300 0.01150
MnM4 0.01290 0.17710 0.80620 0.93200 0.01220
MgM4 0.01290 0.17710 0.80620 0.06800 0.01220
MnM5 0.00450 0.27260 0.51130 0.94200 0.01690
MgM5 0.00450 0.27260 0.51130 0.05800 0.01690
MnM6 0.06240 0.26130 0.01610 0.80700 0.01120
MgM6 0.06240 0.26130 0.01610 0.19300 0.01120
MnM7 -0.00600 0.37330 0.21100 0.92300 0.01550
MgM7 -0.00600 0.37330 0.21100 0.07700 0.01550
Si1 0.19960 0.44310 0.93570 1.00000 0.01100
Si2 0.20780 0.33310 0.75150 1.00000 0.01000
Si3 0.21180 0.53150 0.66130 1.00000 0.00900
Si4 0.20720 0.42560 0.46930 1.00000 0.01200
Si5 0.21100 0.63210 0.38000 1.00000 0.00800
Si6 0.20970 0.52930 0.18920 1.00000 0.01300
Si7 0.20430 0.71190 0.08910 1.00000 0.00900
O1 0.13200 0.07000 0.02700 1.00000 0.01200
O2 0.11800 0.18800 0.22700 1.00000 0.01400
O3 0.12100 0.96400 0.31100 1.00000 0.00300
O4 0.12300 0.08800 0.51900 1.00000 0.01200
O5 0.12100 0.87200 0.60700 1.00000 0.01800
O6 0.12100 0.98700 0.80600 1.00000 0.01000
O7 0.13200 0.77800 0.89900 1.00000 0.01400
O8 0.09800 0.84700 0.09400 1.00000 0.01400
O9 0.13100 0.30900 0.92700 1.00000 0.01500
O10 0.12200 0.19400 0.72400 1.00000 0.01400
O11 0.11900 0.66500 0.71300 1.00000 0.02200
O12 0.12100 0.28600 0.42700 1.00000 0.01900
O13 0.13500 0.77500 0.42100 1.00000 0.01300
O14 0.12000 0.39200 0.13300 1.00000 0.01300
O15 0.16200 0.45100 0.83800 1.00000 0.01200
O16 0.15600 0.40100 0.67900 1.00000 0.01000
O17 0.15700 0.50000 0.56200 1.00000 0.01900
O18 0.14800 0.52900 0.41600 1.00000 0.01100
O19 0.15200 0.56900 0.27500 1.00000 0.01100
O20 0.15900 0.66200 0.15800 1.00000 0.01600
O21 0.14000 0.59200 0.99600 1.00000 0.00600

loop_
_cod_related_entry_id
_cod_related_entry_database
_cod_related_entry_code
1 AMCSD 0004771
